data_2202082
loop_
_publ_author_name
'M. Yogavel'
'P. G. Aravindan'
'D. Velmurugan'
'P. T. Perumal'
'S. Shanmuga Sundara Raj'
'H.-K. Fun'

_publ_section_title
;
 <i>N,N</i>-Dimethyl-<i>N</i>'-phenylformamidinium perchlorate
;
_journal_issue 5
_journal_name_full 'Acta Crystallographica Section E'
_journal_page_first o662
_journal_page_last o664
_journal_paper_doi 10.1107/S1600536803007633
_journal_volume 59
_journal_year 2003
_chemical_formula_iupac 'C9 H13 N2 Cl O4'
_chemical_formula_moiety 'C9 H13 N2 Cl O4'
_chemical_formula_sum 'C9 H13 Cl N2 O4'
_chemical_formula_weight 248.66
_chemical_name_systematic
;
N,N-Dimethyl-N'-phenylformamidinium perchlorate
;
_space_group_IT_number 14
_symmetry_cell_setting monoclinic
_symmetry_space_group_name_Hall '-P 2ybc'
_symmetry_space_group_name_H-M 'P 1 21/c 1'
_atom_sites_solution_hydrogens geom
_atom_sites_solution_primary direct
_atom_sites_solution_secondary difmap
_audit_creation_method SHELXL-97
_cell_angle_alpha 90.00
_cell_angle_beta 113.2690(10)
_cell_angle_gamma 90.00
_cell_formula_units_Z 4
_cell_length_a 7.8382(2)
_cell_length_b 17.5688(6)
_cell_length_c 9.1123(2)
_cell_measurement_reflns_used 3903
_cell_measurement_temperature 293(2)
_cell_measurement_theta_max 28.31
_cell_measurement_theta_min 2.32
_cell_volume 1152.77(6)
_computing_cell_refinement SAINT
_computing_data_collection 'SMART (Siemens, 1996)'
_computing_data_reduction SAINT
_computing_molecular_graphics 'ZORTEP (Zsolnai, 1997) and PLUTON (Spek, 1990)'
_computing_publication_material 'SHELXL97 and PARST (Nardelli, 1995)'
_computing_structure_refinement 'SHELXL97 (Sheldrick, 1997)'
_computing_structure_solution 'SHELXS97 (Sheldrick, 1997)'
_diffrn_ambient_temperature 293(2)
_diffrn_measured_fraction_theta_full 0.960
_diffrn_measured_fraction_theta_max 0.960
_diffrn_measurement_device_type 'Siemens SMART CCD area-detector'
_diffrn_measurement_method \w
_diffrn_radiation_monochromator graphite
_diffrn_radiation_source 'fine-focus sealed tube'
_diffrn_radiation_type MoK\a
_diffrn_radiation_wavelength 0.71073
_diffrn_reflns_av_R_equivalents 0.0386
_diffrn_reflns_av_sigmaI/netI 0.0466
_diffrn_reflns_limit_h_max 8
_diffrn_reflns_limit_h_min -10
_diffrn_reflns_limit_k_max 23
_diffrn_reflns_limit_k_min -15
_diffrn_reflns_limit_l_max 12
_diffrn_reflns_limit_l_min -11
_diffrn_reflns_number 7777
_diffrn_reflns_theta_full 28.31
_diffrn_reflns_theta_max 28.31
_diffrn_reflns_theta_min 2.32
_diffrn_standards_decay_% none
_diffrn_standards_number 0
_exptl_absorpt_coefficient_mu 0.333
_exptl_absorpt_correction_T_max 0.9612
_exptl_absorpt_correction_T_min 0.9126
_exptl_absorpt_correction_type multi-scan
_exptl_absorpt_process_details '(SADABS; Siemens, 1996)'
_exptl_crystal_colour 'Pale yellow'
_exptl_crystal_density_diffrn 1.433
_exptl_crystal_density_meas ?
_exptl_crystal_density_method 'not measured'
_exptl_crystal_description Prism
_exptl_crystal_F_000 520
_exptl_crystal_size_max 0.28
_exptl_crystal_size_mid 0.16
_exptl_crystal_size_min 0.12
_refine_diff_density_max 0.340
_refine_diff_density_min -0.221
_refine_ls_extinction_coef 0.007(2)
_refine_ls_extinction_expression Fc^*^=kFc[1+0.001xFc^2^\l^3^/sin(2\q)]^-1/4^
_refine_ls_extinction_method SHELXL97
_refine_ls_goodness_of_fit_ref 1.022
_refine_ls_hydrogen_treatment mixed
_refine_ls_matrix_type full
_refine_ls_number_parameters 151
_refine_ls_number_reflns 2854
_refine_ls_number_restraints 0
_refine_ls_restrained_S_all 1.022
_refine_ls_R_factor_all 0.0821
_refine_ls_R_factor_gt 0.0508
_refine_ls_shift/su_max 0.001
_refine_ls_shift/su_mean 0.000
_refine_ls_structure_factor_coef Fsqd
_refine_ls_weighting_details 'calc w = 1/[\s^2^(Fo^2^)+(0.0752P)^2^+0.2933P] where P = (Fo^2^+2Fc^2^)/3'
_refine_ls_weighting_scheme calc
_refine_ls_wR_factor_gt 0.1334
_refine_ls_wR_factor_ref 0.1532
_reflns_number_gt 1917
_reflns_number_total 2854
_reflns_threshold_expression I>2\s(I)
_cod_data_source_file na6223.cif
_cod_data_source_block I
_cod_depositor_comments
;
The following automatic conversions were performed:

'_exptl_crystal_density_meas' value 'none' was changed to '?' - the
value is perceived as not measured.

Automatic conversion script
Id: cif_fix_values 3008 2015-01-20 13:52:24Z robertas 
;
_cod_original_sg_symbol_H-M 'P 21/c'
_cod_database_code 2202082
_cod_database_fobs_code 2202082

loop_
_symmetry_equiv_pos_as_xyz
'x, y, z'
'-x, y+1/2, -z+1/2'
'-x, -y, -z'
'x, -y-1/2, z-1/2'

loop_
_atom_site_label
_atom_site_fract_x
_atom_site_fract_y
_atom_site_fract_z
_atom_site_U_iso_or_equiv
_atom_site_adp_type
_atom_site_calc_flag
_atom_site_refinement_flags
_atom_site_occupancy
_atom_site_disorder_assembly
_atom_site_disorder_group
_atom_site_type_symbol
Cl1 0.75658(8) 0.09207(4) 0.40685(6) 0.0505(2) Uani d . 1 . . Cl
O1 0.6675(5) 0.16311(15) 0.3667(4) 0.1206(11) Uani d . 1 . . O
O2 0.9502(3) 0.10162(17) 0.4825(3) 0.1099(10) Uani d . 1 . . O
O3 0.6889(4) 0.04966(17) 0.5051(3) 0.1095(10) Uani d . 1 . . O
O4 0.7132(3) 0.04853(13) 0.2645(2) 0.0815(7) Uani d . 1 . . O
C1 0.1972(3) 0.04931(12) 0.0399(3) 0.0407(5) Uani d . 1 . . C
C2 0.1093(3) 0.08289(14) -0.1084(3) 0.0490(6) Uani d . 1 . . C
H2 0.1057 0.0581 -0.1997 0.059 Uiso calc R 1 . . H
C3 0.0268(4) 0.15331(15) -0.1204(3) 0.0581(7) Uani d . 1 . . C
H3 -0.0322 0.1757 -0.2202 0.070 Uiso calc R 1 . . H
C4 0.0309(4) 0.19080(14) 0.0139(4) 0.0634(7) Uani d . 1 . . C
H4 -0.0216 0.2389 0.0056 0.076 Uiso calc R 1 . . H
C5 0.1141(4) 0.15589(17) 0.1606(4) 0.0689(8) Uani d . 1 . . C
H5 0.1141 0.1802 0.2513 0.083 Uiso calc R 1 . . H
C6 0.1973(4) 0.08558(15) 0.1753(3) 0.0590(7) Uani d . 1 . . C
H6 0.2530 0.0626 0.2749 0.071 Uiso calc R 1 . . H
N7 0.2839(3) -0.02239(11) 0.0462(2) 0.0410(4) Uani d . 1 . . N
C8 0.3865(3) -0.05880(13) 0.1778(3) 0.0435(5) Uani d . 1 . . C
H8 0.4032 -0.0355 0.2742 0.052 Uiso calc R 1 . . H
N9 0.4664(3) -0.12399(11) 0.1854(2) 0.0460(5) Uani d . 1 . . N
C10 0.5844(5) -0.1561(2) 0.3408(3) 0.0789(10) Uani d . 1 . . C
H10A 0.7117 -0.1552 0.3526 0.118 Uiso calc R 1 . . H
H10B 0.5476 -0.2077 0.3473 0.118 Uiso calc R 1 . . H
H10C 0.5714 -0.1265 0.4243 0.118 Uiso calc R 1 . . H
C11 0.4510(4) -0.16781(15) 0.0437(3) 0.0565(6) Uani d . 1 . . C
H11A 0.5201 -0.2143 0.0764 0.085 Uiso calc PR 0.50 . . H
H11B 0.5000 -0.1384 -0.0196 0.085 Uiso calc PR 0.50 . . H
H11C 0.3229 -0.1794 -0.0184 0.085 Uiso calc PR 0.50 . . H
H11D 0.3752 -0.1404 -0.0508 0.085 Uiso calc PR 0.50 . . H
H11E 0.3953 -0.2163 0.0452 0.085 Uiso calc PR 0.50 . . H
H11F 0.5725 -0.1753 0.0440 0.085 Uiso calc PR 0.50 . . H
H7 0.273(4) -0.0405(17) -0.040(4) 0.070(9) Uiso d . 1 . . H

loop_
_atom_site_aniso_label
_atom_site_aniso_U_11
_atom_site_aniso_U_22
_atom_site_aniso_U_33
_atom_site_aniso_U_12
_atom_site_aniso_U_13
_atom_site_aniso_U_23
Cl1 0.0600(4) 0.0554(4) 0.0369(3) -0.0038(3) 0.0200(2) -0.0073(2)
O1 0.142(2) 0.0674(17) 0.136(2) 0.0303(16) 0.0374(19) -0.0123(16)
O2 0.0655(15) 0.136(3) 0.105(2) -0.0195(14) 0.0092(13) 0.0016(17)
O3 0.147(2) 0.133(2) 0.0808(16) -0.0242(19) 0.0795(18) 0.0046(15)
O4 0.1266(19) 0.0787(15) 0.0445(10) -0.0073(13) 0.0397(12) -0.0125(10)
C1 0.0397(11) 0.0372(11) 0.0452(11) -0.0039(9) 0.0168(9) -0.0001(9)
C2 0.0534(13) 0.0489(14) 0.0467(12) -0.0012(11) 0.0220(11) 0.0059(10)
C3 0.0562(15) 0.0509(14) 0.0653(16) 0.0022(12) 0.0222(12) 0.0179(13)
C4 0.0560(15) 0.0378(13) 0.095(2) 0.0047(11) 0.0284(15) 0.0025(14)
C5 0.0795(19) 0.0547(16) 0.0687(18) 0.0066(14) 0.0253(15) -0.0154(14)
C6 0.0707(17) 0.0539(16) 0.0448(13) 0.0096(13) 0.0149(12) -0.0020(11)
N7 0.0484(10) 0.0391(10) 0.0352(9) -0.0001(8) 0.0163(8) 0.0000(8)
C8 0.0513(13) 0.0445(13) 0.0383(11) -0.0006(10) 0.0216(10) 0.0015(9)
N9 0.0516(11) 0.0445(11) 0.0448(10) 0.0055(9) 0.0221(8) 0.0074(8)
C10 0.101(2) 0.081(2) 0.0570(17) 0.0360(19) 0.0327(17) 0.0253(15)
C11 0.0649(16) 0.0470(14) 0.0608(15) 0.0006(12) 0.0283(13) -0.0049(11)

loop_
_atom_type_symbol
_atom_type_description
_atom_type_scat_dispersion_real
_atom_type_scat_dispersion_imag
_atom_type_scat_source
C C 0.0033 0.0016 'International Tables Vol C Tables 4.2.6.8 and 6.1.1.4'
H H 0.0000 0.0000 'International Tables Vol C Tables 4.2.6.8 and 6.1.1.4'
N N 0.0061 0.0033 'International Tables Vol C Tables 4.2.6.8 and 6.1.1.4'
O O 0.0106 0.0060 'International Tables Vol C Tables 4.2.6.8 and 6.1.1.4'
Cl Cl 0.1484 0.1585 'International Tables Vol C Tables 4.2.6.8 and 6.1.1.4'

loop_
_geom_angle_atom_site_label_1
_geom_angle_atom_site_label_2
_geom_angle_atom_site_label_3
_geom_angle
_geom_angle_publ_flag
O1 Cl1 O2 110.5(2) ?
O1 Cl1 O3 111.1(2) ?
O2 Cl1 O3 110.7(2) ?
O1 Cl1 O4 108.9(2) ?
O2 Cl1 O4 109.5(2) ?
O3 Cl1 O4 106.1(2) ?
C2 C1 C6 119.8(2) ?
C2 C1 N7 117.6(2) y
C6 C1 N7 122.6(2) y
C3 C2 C1 119.8(2) ?
C3 C2 H2 120.1 ?
C1 C2 H2 120.1 ?
C2 C3 C4 120.8(2) ?
C2 C3 H3 119.6 ?
C4 C3 H3 119.6 ?
C5 C4 C3 119.0(2) ?
C5 C4 H4 120.5 ?
C3 C4 H4 120.5 ?
C4 C5 C6 121.1(3) ?
C4 C5 H5 119.4 ?
C6 C5 H5 119.4 ?
C5 C6 C1 119.4(2) ?
C5 C6 H6 120.3 ?
C1 C6 H6 120.3 ?
C8 N7 C1 125.3(2) y
C8 N7 H7 119(2) ?
C1 N7 H7 116(2) ?
N9 C8 N7 126.0(2) y
N9 C8 H8 117.0 ?
N7 C8 H8 117.0 ?
C8 N9 C10 120.0(2) y
C8 N9 C11 123.2(2) y
C10 N9 C11 116.7(2) y
N9 C10 H10A 109.5 ?
N9 C10 H10B 109.5 ?
H10A C10 H10B 109.5 ?
N9 C10 H10C 109.5 ?
H10A C10 H10C 109.5 ?
H10B C10 H10C 109.5 ?
N9 C11 H11A 109.5 ?
N9 C11 H11B 109.5 ?
H11A C11 H11B 109.5 ?
N9 C11 H11C 109.5 ?
H11A C11 H11C 109.5 ?
H11B C11 H11C 109.5 ?
N9 C11 H11D 109.5 ?
H11A C11 H11D 141.1 ?
H11B C11 H11D 56.3 ?
H11C C11 H11D 56.3 ?
N9 C11 H11E 109.5 ?
H11A C11 H11E 56.3 ?
H11B C11 H11E 141.1 ?
H11C C11 H11E 56.3 ?
H11D C11 H11E 109.5 ?
N9 C11 H11F 109.5 ?
H11A C11 H11F 56.3 ?
H11B C11 H11F 56.3 ?
H11C C11 H11F 141.1 ?
H11D C11 H11F 109.5 ?
H11E C11 H11F 109.5 ?

loop_
_geom_bond_atom_site_label_1
_geom_bond_atom_site_label_2
_geom_bond_site_symmetry_2
_geom_bond_distance
_geom_bond_publ_flag
Cl1 O1 . 1.406(3) y
Cl1 O2 . 1.407(2) y
Cl1 O3 . 1.419(2) y
Cl1 O4 . 1.426(2) y
C1 C2 . 1.383(3) ?
C1 C6 . 1.388(3) ?
C1 N7 . 1.422(3) y
C2 C3 . 1.380(3) ?
C2 H2 . 0.9300 ?
C3 C4 . 1.379(4) ?
C3 H3 . 0.9300 ?
C4 C5 . 1.378(4) ?
C4 H4 . 0.9300 ?
C5 C6 . 1.378(4) ?
C5 H5 . 0.9300 ?
C6 H6 . 0.9300 ?
N7 C8 . 1.316(3) y
N7 H7 . 0.82(3) ?
C8 N9 . 1.294(3) y
C8 H8 . 0.9300 ?
N9 C10 . 1.465(3) y
N9 C11 . 1.466(3) y
C10 H10A . 0.9600 ?
C10 H10B . 0.9600 ?
C10 H10C . 0.9600 ?
C11 H11A . 0.9600 ?
C11 H11B . 0.9600 ?
C11 H11C . 0.9600 ?
C11 H11D . 0.9600 ?
C11 H11E . 0.9600 ?
C11 H11F . 0.9600 ?

loop_
_geom_hbond_atom_site_label_D
_geom_hbond_atom_site_label_H
_geom_hbond_atom_site_label_A
_geom_hbond_site_symmetry_A
_geom_hbond_distance_DH
_geom_hbond_distance_HA
_geom_hbond_distance_DA
_geom_hbond_angle_DHA
C11 H11D N7 . 0.96 2.47 2.875(3) 105
N7 H7 O4 3_655 0.82(3) 2.09(3) 2.877(3) 160(3)
C2 H2 O4 3_655 0.93 2.56 3.295(3) 134
C11 H11D O4 3_655 0.96 2.41 3.329(3) 160
C8 H8 O3 3_656 0.93 2.40 3.174(4) 140
C11 H11E O1 2_645 0.96 2.38 3.310(4) 162

loop_
_geom_torsion_atom_site_label_1
_geom_torsion_atom_site_label_2
_geom_torsion_atom_site_label_3
_geom_torsion_atom_site_label_4
_geom_torsion
_geom_torsion_publ_flag
C6 C1 C2 C3 1.9(4) ?
N7 C1 C2 C3 -178.5(2) ?
C1 C2 C3 C4 0.0(4) ?
C2 C3 C4 C5 -1.9(4) ?
C3 C4 C5 C6 1.9(4) ?
C4 C5 C6 C1 0.0(4) ?
C2 C1 C6 C5 -1.9(4) ?
N7 C1 C6 C5 178.5(2) ?
C2 C1 N7 C8 173.9(2) y
C6 C1 N7 C8 -6.5(4) y
C1 N7 C8 N9 -179.9(2) y
N7 C8 N9 C10 177.0(2) y
N7 C8 N9 C11 -0.7(4) y
